data_7061874
loop_
_publ_author_name
'da Silva, Felipe Dornelles'
'Bortolotto, Tanize'
'Tirloni, B\'arbara'
'Daudt, Nat\'alia de Freitas'
'Lang, Ernesto Schulz'
'Cargnelutti, Roberta'

_publ_section_title
;
 Bis(2-pyridyl)ditellane as a precursor to CoII, CuI and CuII complex
 formation: structural characterization and photocatalytic studies
;
_journal_issue 38
_journal_name_full 'New Journal of Chemistry'
_journal_page_first 18165
_journal_page_last 18172
_journal_paper_doi 10.1039/D2NJ02761E
_journal_volume 46
_journal_year 2022
_chemical_formula_moiety 'C10 H8 Br2 Co N2 Te2'
_chemical_formula_sum 'C10 H8 Br2 Co N2 Te2'
_chemical_formula_weight 630.13
_space_group_crystal_system orthorhombic
_space_group_IT_number 61
_space_group_name_Hall '-P 2ac 2ab'
_space_group_name_H-M_alt 'P b c a'
_atom_sites_solution_hydrogens geom
_audit_creation_method SHELXL-2018/3
_audit_update_record
;
2022-07-28 deposited with the CCDC.	2022-08-24 downloaded from the CCDC.
;
_cell_angle_alpha 90
_cell_angle_beta 90
_cell_angle_gamma 90
_cell_formula_units_Z 16
_cell_length_a 13.9956(5)
_cell_length_b 15.6522(7)
_cell_length_c 27.3451(9)
_cell_measurement_reflns_used 9427
_cell_measurement_temperature 294(2)
_cell_measurement_theta_max 28.29
_cell_measurement_theta_min 2.46
_cell_volume 5990.3(4)
_computing_cell_refinement 'SAINT V8.38A (Bruker AXS Inc., 2017)'
_computing_data_collection 'APEX3 v2017.3-0 (Bruker AXS Inc., 2017'
_computing_data_reduction 'SAINT V8.38A (Bruker AXS Inc., 2016)'
_computing_molecular_graphics 'shelXle (C.B. Huebschle, rev 833)'
_computing_structure_refinement 'SHELXL-2018/3 (Sheldrick, 2018)'
_computing_structure_solution 'SHELXT 2014/5 (Sheldrick, 2014)'
_diffrn_ambient_temperature 294(2)
_diffrn_measured_fraction_theta_full 0.998
_diffrn_measured_fraction_theta_max 0.996
_diffrn_measurement_device_type 'Bruker D8 Venture Photon 100'
_diffrn_measurement_method '\f and \w scans'
_diffrn_radiation_type MoK\a
_diffrn_radiation_wavelength 0.71073
_diffrn_reflns_av_R_equivalents 0.0496
_diffrn_reflns_av_unetI/netI 0.0228
_diffrn_reflns_Laue_measured_fraction_full 0.998
_diffrn_reflns_Laue_measured_fraction_max 0.996
_diffrn_reflns_limit_h_max 18
_diffrn_reflns_limit_h_min -16
_diffrn_reflns_limit_k_max 19
_diffrn_reflns_limit_k_min -20
_diffrn_reflns_limit_l_max 36
_diffrn_reflns_limit_l_min -36
_diffrn_reflns_number 120581
_diffrn_reflns_point_group_measured_fraction_full 0.998
_diffrn_reflns_point_group_measured_fraction_max 0.996
_diffrn_reflns_theta_full 25.242
_diffrn_reflns_theta_max 28.345
_diffrn_reflns_theta_min 2.456
_exptl_absorpt_coefficient_mu 10.280
_exptl_absorpt_correction_T_max 0.7457
_exptl_absorpt_correction_T_min 0.3435
_exptl_absorpt_correction_type multi-scan
_exptl_absorpt_process_details
;   
SADABS-2016/2 (Bruker,2016/2) was used for the multi-scan absorption correction.
;
_exptl_crystal_colour green
_exptl_crystal_density_diffrn 2.795
_exptl_crystal_description block
_exptl_crystal_F_000 4528
_exptl_crystal_size_max 0.41
_exptl_crystal_size_mid 0.30
_exptl_crystal_size_min 0.19
_refine_diff_density_max 1.013
_refine_diff_density_min -1.257
_refine_diff_density_rms 0.163
_refine_ls_extinction_method none
_refine_ls_goodness_of_fit_ref 1.098
_refine_ls_hydrogen_treatment constr
_refine_ls_matrix_type full
_refine_ls_number_parameters 307
_refine_ls_number_reflns 7447
_refine_ls_number_restraints 0
_refine_ls_restrained_S_all 1.098
_refine_ls_R_factor_all 0.0507
_refine_ls_R_factor_gt 0.0378
_refine_ls_shift/su_max 0.001
_refine_ls_shift/su_mean 0.000
_refine_ls_structure_factor_coef Fsqd
_refine_ls_weighting_details 'w=1/[\s^2^(Fo^2^)+(0.0262P)^2^+37.7989P] where P=(Fo^2^+2Fc^2^)/3'
_refine_ls_weighting_scheme calc
_refine_ls_wR_factor_gt 0.0813
_refine_ls_wR_factor_ref 0.0892
_reflns_Friedel_coverage 0.000
_reflns_number_gt 6195
_reflns_number_total 7447
_reflns_threshold_expression 'I > 2\s(I)'
_cod_data_source_file d2nj02761e2.cif
_cod_data_source_block Compound_2
_cod_depositor_comments 'Adding full bibliography for 7061871--7061874.cif.'
_cod_database_code 7061874
_shelx_shelxl_version_number 2018/3
_shelx_space_group_comment
;
The symmetry employed for this shelxl refinement is uniquely defined
by the following loop, which should always be used as a source of
symmetry information in preference to the above space-group names.
They are only intended as comments.
;

loop_
_space_group_symop_operation_xyz
'x, y, z'
'-x+1/2, -y, z+1/2'
'-x, y+1/2, -z+1/2'
'x+1/2, -y+1/2, -z'
'-x, -y, -z'
'x-1/2, y, -z-1/2'
'x, -y-1/2, z-1/2'
'-x-1/2, y-1/2, z'

loop_
_atom_site_label
_atom_site_type_symbol
_atom_site_fract_x
_atom_site_fract_y
_atom_site_fract_z
_atom_site_U_iso_or_equiv
_atom_site_adp_type
_atom_site_occupancy
_atom_site_site_symmetry_order
_atom_site_calc_flag
_atom_site_refinement_flags_posn
_atom_site_refinement_flags_adp
_atom_site_refinement_flags_occupancy
_atom_site_disorder_assembly
_atom_site_disorder_group
Te1 Te 0.90598(3) 0.37519(3) 0.10774(2) 0.03899(10) Uani 1 1 d . . . . .
Te2 Te 0.89921(3) 0.38199(3) 0.20647(2) 0.04167(10) Uani 1 1 d . . . . .
Te3 Te 0.58786(3) 0.17236(3) 0.35569(2) 0.04253(10) Uani 1 1 d . . . . .
Te4 Te 0.58779(3) 0.15503(3) 0.45410(2) 0.04047(10) Uani 1 1 d . . . . .
Br1 Br 0.58574(4) 0.37420(4) 0.08046(2) 0.04559(15) Uani 1 1 d . . . . .
Br2 Br 0.57307(5) 0.49400(5) 0.20906(2) 0.05051(16) Uani 1 1 d . . . . .
Br3 Br 0.92026(5) 0.09149(5) 0.34023(2) 0.04772(16) Uani 1 1 d . . . . .
Br4 Br 0.90822(4) 0.18127(4) 0.48137(2) 0.04327(14) Uani 1 1 d . . . . .
Co1 Co 0.67089(5) 0.41980(5) 0.15153(2) 0.03133(15) Uani 1 1 d . . . . .
Co2 Co 0.82787(5) 0.14564(5) 0.40653(2) 0.03095(15) Uani 1 1 d . . . . .
N1 N 0.7568(3) 0.5118(3) 0.12124(16) 0.0358(10) Uani 1 1 d . . . . .
N2 N 0.7024(3) 0.3095(3) 0.18944(16) 0.0346(10) Uani 1 1 d . . . . .
N3 N 0.7802(3) 0.2550(3) 0.37367(15) 0.0312(9) Uani 1 1 d . . . . .
N4 N 0.7571(3) 0.0416(3) 0.43233(15) 0.0340(9) Uani 1 1 d . . . . .
C1 C 0.8415(4) 0.4974(4) 0.0996(2) 0.0360(12) Uani 1 1 d . . . . .
C2 C 0.8896(4) 0.5604(4) 0.0741(2) 0.0449(14) Uani 1 1 d . . . . .
H2 H 0.947181 0.548341 0.058541 0.054 Uiso 1 1 calc R U . . .
C3 C 0.8511(5) 0.6412(5) 0.0719(2) 0.0524(16) Uani 1 1 d . . . . .
H3 H 0.883092 0.684719 0.055499 0.063 Uiso 1 1 calc R U . . .
C4 C 0.7651(5) 0.6570(4) 0.0942(2) 0.0493(15) Uani 1 1 d . . . . .
H4 H 0.737542 0.711057 0.093056 0.059 Uiso 1 1 calc R U . . .
C5 C 0.7205(4) 0.5911(4) 0.1184(2) 0.0426(13) Uani 1 1 d . . . . .
H5 H 0.662272 0.601918 0.133600 0.051 Uiso 1 1 calc R U . . .
C6 C 0.7864(4) 0.2907(4) 0.21088(18) 0.0362(12) Uani 1 1 d . . . . .
C7 C 0.8004(5) 0.2150(4) 0.2360(2) 0.0475(15) Uani 1 1 d . . . . .
H7 H 0.859399 0.203126 0.250069 0.057 Uiso 1 1 calc R U . . .
C8 C 0.7270(5) 0.1577(5) 0.2399(2) 0.0540(17) Uani 1 1 d . . . . .
H8 H 0.735460 0.106840 0.256976 0.065 Uiso 1 1 calc R U . . .
C9 C 0.6412(5) 0.1759(4) 0.2186(2) 0.0509(16) Uani 1 1 d . . . . .
H9 H 0.590359 0.137776 0.220718 0.061 Uiso 1 1 calc R U . . .
C10 C 0.6316(4) 0.2520(4) 0.1939(2) 0.0456(14) Uani 1 1 d . . . . .
H10 H 0.573050 0.264298 0.179450 0.055 Uiso 1 1 calc R U . . .
C11 C 0.8486(4) 0.3150(4) 0.3688(2) 0.0390(12) Uani 1 1 d . . . . .
H11 H 0.906908 0.306379 0.384401 0.047 Uiso 1 1 calc R U . . .
C12 C 0.8362(5) 0.3882(4) 0.3418(2) 0.0443(14) Uani 1 1 d . . . . .
H12 H 0.885399 0.427770 0.338829 0.053 Uiso 1 1 calc R U . . .
C13 C 0.7496(5) 0.4018(4) 0.3194(2) 0.0451(14) Uani 1 1 d . . . . .
H13 H 0.738957 0.451301 0.301346 0.054 Uiso 1 1 calc R U . . .
C14 C 0.6785(4) 0.3408(4) 0.3241(2) 0.0385(12) Uani 1 1 d . . . . .
H14 H 0.619632 0.348765 0.308947 0.046 Uiso 1 1 calc R U . . .
C15 C 0.6957(4) 0.2679(3) 0.35143(18) 0.0311(10) Uani 1 1 d . . . . .
C16 C 0.6724(4) 0.0423(3) 0.45503(19) 0.0332(11) Uani 1 1 d . . . . .
C17 C 0.6395(5) -0.0297(4) 0.4799(2) 0.0483(15) Uani 1 1 d . . . . .
H17 H 0.580252 -0.028624 0.495361 0.058 Uiso 1 1 calc R U . . .
C18 C 0.6938(6) -0.1012(4) 0.4816(2) 0.0517(17) Uani 1 1 d . . . . .
H18 H 0.672359 -0.149201 0.498337 0.062 Uiso 1 1 calc R U . . .
C19 C 0.7797(6) -0.1023(4) 0.4586(2) 0.0498(16) Uani 1 1 d . . . . .
H19 H 0.817717 -0.151051 0.459431 0.060 Uiso 1 1 calc R U . . .
C20 C 0.8102(5) -0.0303(4) 0.4339(2) 0.0430(13) Uani 1 1 d . . . . .
H20 H 0.868843 -0.031438 0.417974 0.052 Uiso 1 1 calc R U . . .

loop_
_atom_site_aniso_label
_atom_site_aniso_U_11
_atom_site_aniso_U_22
_atom_site_aniso_U_33
_atom_site_aniso_U_23
_atom_site_aniso_U_13
_atom_site_aniso_U_12
Te1 0.03330(18) 0.0420(2) 0.04165(19) -0.00328(15) 0.00690(14) -0.00186(15)
Te2 0.03145(18) 0.0528(3) 0.04079(19) -0.00991(17) -0.00945(14) 0.00303(16)
Te3 0.03346(18) 0.0421(2) 0.0520(2) 0.00695(17) -0.00862(15) -0.00784(16)
Te4 0.03676(19) 0.0316(2) 0.0530(2) 0.00404(16) 0.01420(16) -0.00050(15)
Br1 0.0458(3) 0.0544(4) 0.0366(3) 0.0050(3) -0.0104(2) -0.0120(3)
Br2 0.0477(3) 0.0499(4) 0.0540(3) -0.0076(3) 0.0167(3) -0.0025(3)
Br3 0.0471(3) 0.0593(4) 0.0368(3) 0.0000(3) 0.0070(2) 0.0107(3)
Br4 0.0493(3) 0.0435(3) 0.0371(3) -0.0039(2) -0.0058(2) 0.0030(3)
Co1 0.0259(3) 0.0329(4) 0.0351(3) 0.0021(3) -0.0013(3) -0.0016(3)
Co2 0.0285(3) 0.0314(4) 0.0329(3) 0.0029(3) 0.0007(3) 0.0019(3)
N1 0.031(2) 0.035(3) 0.042(2) -0.0005(19) -0.0006(18) -0.0027(19)
N2 0.034(2) 0.037(3) 0.034(2) 0.0036(18) -0.0034(17) -0.0012(19)
N3 0.029(2) 0.030(2) 0.035(2) 0.0042(17) -0.0002(17) -0.0049(18)
N4 0.038(2) 0.028(2) 0.037(2) 0.0027(18) -0.0010(18) 0.0015(19)
C1 0.029(2) 0.039(3) 0.040(3) 0.000(2) -0.004(2) -0.009(2)
C2 0.032(3) 0.055(4) 0.048(3) 0.009(3) 0.000(2) -0.012(3)
C3 0.058(4) 0.051(4) 0.049(3) 0.010(3) -0.005(3) -0.021(3)
C4 0.066(4) 0.033(3) 0.049(3) 0.000(3) -0.005(3) 0.000(3)
C5 0.045(3) 0.038(3) 0.046(3) -0.001(2) 0.001(2) -0.001(3)
C6 0.038(3) 0.041(3) 0.030(2) -0.006(2) -0.006(2) 0.006(2)
C7 0.051(3) 0.052(4) 0.039(3) 0.003(3) -0.006(3) 0.019(3)
C8 0.072(5) 0.043(4) 0.047(3) 0.010(3) 0.000(3) 0.011(3)
C9 0.067(4) 0.040(4) 0.046(3) 0.011(3) -0.002(3) -0.010(3)
C10 0.041(3) 0.051(4) 0.045(3) 0.008(3) -0.009(3) -0.006(3)
C11 0.032(3) 0.037(3) 0.048(3) 0.001(2) 0.001(2) -0.004(2)
C12 0.047(3) 0.038(3) 0.048(3) 0.003(3) 0.013(3) -0.011(3)
C13 0.057(4) 0.033(3) 0.046(3) 0.010(2) 0.018(3) 0.007(3)
C14 0.037(3) 0.035(3) 0.043(3) 0.009(2) 0.001(2) 0.006(2)
C15 0.029(2) 0.029(3) 0.035(2) 0.000(2) 0.0007(19) 0.002(2)
C16 0.039(3) 0.020(2) 0.040(3) -0.002(2) -0.001(2) -0.004(2)
C17 0.058(4) 0.038(4) 0.049(3) 0.007(3) -0.002(3) -0.016(3)
C18 0.085(5) 0.026(3) 0.044(3) 0.008(2) -0.008(3) -0.012(3)
C19 0.079(5) 0.024(3) 0.047(3) -0.002(2) -0.014(3) 0.006(3)
C20 0.049(3) 0.033(3) 0.047(3) 0.000(2) -0.003(3) 0.008(3)

loop_
_atom_type_symbol
_atom_type_description
_atom_type_scat_dispersion_real
_atom_type_scat_dispersion_imag
_atom_type_scat_source
C C 0.0033 0.0016 'International Tables Vol C Tables 4.2.6.8 and 6.1.1.4'
H H 0.0000 0.0000 'International Tables Vol C Tables 4.2.6.8 and 6.1.1.4'
N N 0.0061 0.0033 'International Tables Vol C Tables 4.2.6.8 and 6.1.1.4'
Co Co 0.3494 0.9721 'International Tables Vol C Tables 4.2.6.8 and 6.1.1.4'
Br Br -0.2901 2.4595 'International Tables Vol C Tables 4.2.6.8 and 6.1.1.4'
Te Te -0.5308 1.6751 'International Tables Vol C Tables 4.2.6.8 and 6.1.1.4'

loop_
_geom_angle_atom_site_label_1
_geom_angle_atom_site_label_2
_geom_angle_atom_site_label_3
_geom_angle
_geom_angle_site_symmetry_1
_geom_angle_site_symmetry_3
_geom_angle_publ_flag
C1 Te1 Te2 93.11(15) . . ?
C6 Te2 Te1 93.21(13) . . ?
C15 Te3 Te4 97.20(14) . . ?
C16 Te4 Te3 95.45(14) . . ?
N1 Co1 N2 131.74(18) . . ?
N1 Co1 Br2 105.14(14) . . ?
N2 Co1 Br2 101.46(13) . . ?
N1 Co1 Br1 100.00(13) . . ?
N2 Co1 Br1 105.39(13) . . ?
Br2 Co1 Br1 113.29(4) . . ?
N4 Co2 N3 131.65(17) . . ?
N4 Co2 Br3 104.09(13) . . ?
N3 Co2 Br3 98.07(12) . . ?
N4 Co2 Br4 96.79(13) . . ?
N3 Co2 Br4 109.43(13) . . ?
Br3 Co2 Br4 118.49(4) . . ?
C1 N1 C5 117.6(5) . . ?
C1 N1 Co1 125.3(4) . . ?
C5 N1 Co1 116.7(4) . . ?
C10 N2 C6 117.2(5) . . ?
C10 N2 Co1 116.7(4) . . ?
C6 N2 Co1 126.1(4) . . ?
C15 N3 C11 118.5(5) . . ?
C15 N3 Co2 127.6(4) . . ?
C11 N3 Co2 113.2(4) . . ?
C16 N4 C20 118.6(5) . . ?
C16 N4 Co2 125.9(4) . . ?
C20 N4 Co2 114.3(4) . . ?
N1 C1 C2 122.2(6) . . ?
N1 C1 Te1 118.6(4) . . ?
C2 C1 Te1 119.2(4) . . ?
C3 C2 C1 119.1(6) . . ?
C3 C2 H2 120.4 . . ?
C1 C2 H2 120.4 . . ?
C4 C3 C2 119.3(6) . . ?
C4 C3 H3 120.3 . . ?
C2 C3 H3 120.3 . . ?
C3 C4 C5 118.5(6) . . ?
C3 C4 H4 120.8 . . ?
C5 C4 H4 120.8 . . ?
N1 C5 C4 123.3(6) . . ?
N1 C5 H5 118.3 . . ?
C4 C5 H5 118.3 . . ?
N2 C6 C7 121.8(6) . . ?
N2 C6 Te2 118.4(4) . . ?
C7 C6 Te2 119.8(4) . . ?
C8 C7 C6 119.7(6) . . ?
C8 C7 H7 120.2 . . ?
C6 C7 H7 120.2 . . ?
C9 C8 C7 119.3(6) . . ?
C9 C8 H8 120.3 . . ?
C7 C8 H8 120.3 . . ?
C8 C9 C10 118.4(6) . . ?
C8 C9 H9 120.8 . . ?
C10 C9 H9 120.8 . . ?
N2 C10 C9 123.6(6) . . ?
N2 C10 H10 118.2 . . ?
C9 C10 H10 118.2 . . ?
N3 C11 C12 122.9(5) . . ?
N3 C11 H11 118.5 . . ?
C12 C11 H11 118.5 . . ?
C11 C12 C13 118.8(6) . . ?
C11 C12 H12 120.6 . . ?
C13 C12 H12 120.6 . . ?
C12 C13 C14 119.0(5) . . ?
C12 C13 H13 120.5 . . ?
C14 C13 H13 120.5 . . ?
C13 C14 C15 119.6(5) . . ?
C13 C14 H14 120.2 . . ?
C15 C14 H14 120.2 . . ?
N3 C15 C14 121.3(5) . . ?
N3 C15 Te3 119.6(4) . . ?
C14 C15 Te3 119.1(4) . . ?
N4 C16 C17 120.9(5) . . ?
N4 C16 Te4 119.7(4) . . ?
C17 C16 Te4 119.5(4) . . ?
C18 C17 C16 119.9(6) . . ?
C18 C17 H17 120.1 . . ?
C16 C17 H17 120.1 . . ?
C17 C18 C19 119.6(6) . . ?
C17 C18 H18 120.2 . . ?
C19 C18 H18 120.2 . . ?
C18 C19 C20 119.3(6) . . ?
C18 C19 H19 120.4 . . ?
C20 C19 H19 120.4 . . ?
N4 C20 C19 121.8(6) . . ?
N4 C20 H20 119.1 . . ?
C19 C20 H20 119.1 . . ?

loop_
_geom_bond_atom_site_label_1
_geom_bond_atom_site_label_2
_geom_bond_distance
_geom_bond_site_symmetry_2
_geom_bond_publ_flag
Te1 C1 2.127(6) . ?
Te1 Te2 2.7037(5) . ?
Te2 C6 2.132(6) . ?
Te3 C15 2.127(5) . ?
Te3 Te4 2.7047(6) . ?
Te4 C16 2.126(5) . ?
Br1 Co1 2.3890(9) . ?
Br2 Co1 2.3869(9) . ?
Br3 Co2 2.3826(9) . ?
Br4 Co2 2.4007(9) . ?
Co1 N1 2.051(5) . ?
Co1 N2 2.061(5) . ?
Co2 N4 2.032(5) . ?
Co2 N3 2.045(4) . ?
N1 C1 1.344(7) . ?
N1 C5 1.344(8) . ?
N2 C10 1.343(8) . ?
N2 C6 1.348(7) . ?
N3 C15 1.346(6) . ?
N3 C11 1.347(7) . ?
N4 C16 1.338(7) . ?
N4 C20 1.349(7) . ?
C1 C2 1.384(8) . ?
C2 C3 1.376(10) . ?
C2 H2 0.9300 . ?
C3 C4 1.373(10) . ?
C3 H3 0.9300 . ?
C4 C5 1.375(9) . ?
C4 H4 0.9300 . ?
C5 H5 0.9300 . ?
C6 C7 1.383(8) . ?
C7 C8 1.369(10) . ?
C7 H7 0.9300 . ?
C8 C9 1.365(10) . ?
C8 H8 0.9300 . ?
C9 C10 1.376(9) . ?
C9 H9 0.9300 . ?
C10 H10 0.9300 . ?
C11 C12 1.374(8) . ?
C11 H11 0.9300 . ?
C12 C13 1.375(9) . ?
C12 H12 0.9300 . ?
C13 C14 1.385(9) . ?
C13 H13 0.9300 . ?
C14 C15 1.386(7) . ?
C14 H14 0.9300 . ?
C16 C17 1.395(8) . ?
C17 C18 1.353(10) . ?
C17 H17 0.9300 . ?
C18 C19 1.358(10) . ?
C18 H18 0.9300 . ?
C19 C20 1.380(9) . ?
C19 H19 0.9300 . ?
C20 H20 0.9300 . ?
